data_7249215
loop_
_publ_author_name
'Zhang, Yu'
'Yu, Yueyang'
'Ma, Xiaoqiang'
'Zhao, Xiaofei'
'Huang, Jialin'
'Zhao, Depeng'

_publ_section_title
;
 Conformational studies of biaryl-bridged seven-membered lactones with a
 quaternary carbon center.
;
_journal_issue 35
_journal_name_full 'RSC advances'
_journal_page_first 25663
_journal_page_last 25668
_journal_paper_doi 10.1039/d4ra04703f
_journal_volume 14
_journal_year 2024
_chemical_formula_moiety 'C17 H16 O3'
_chemical_formula_sum 'C17 H16 O3'
_chemical_formula_weight 268.30
_space_group_crystal_system orthorhombic
_space_group_IT_number 19
_space_group_name_Hall 'P 2ac 2ab'
_space_group_name_H-M_alt 'P 21 21 21'
_atom_sites_solution_hydrogens geom
_atom_sites_solution_primary dual
_audit_block_doi 10.5517/ccdc.csd.cc2jcf2f
_audit_creation_date 2018-11-20
_audit_creation_method
;
Olex2 1.2
(compiled 2018.05.29 svn.r3508 for OlexSys, GUI svn.r5506)
;
_audit_update_record
;
2024-02-22 deposited with the CCDC.	2024-08-12 downloaded from the CCDC.
;
_cell_angle_alpha 90
_cell_angle_beta 90
_cell_angle_gamma 90
_cell_formula_units_Z 12
_cell_length_a 9.0416(3)
_cell_length_b 20.2173(5)
_cell_length_c 22.2247(6)
_cell_measurement_reflns_used 15250
_cell_measurement_temperature 99.97(13)
_cell_measurement_theta_max 76.5610
_cell_measurement_theta_min 2.8970
_cell_volume 4062.6(2)
_computing_cell_refinement 'CrysAlisPro 1.171.39.46 (Rigaku OD, 2018)'
_computing_data_collection 'CrysAlisPro 1.171.39.46 (Rigaku OD, 2018)'
_computing_data_reduction 'CrysAlisPro 1.171.39.46 (Rigaku OD, 2018)'
_computing_molecular_graphics 'Olex2 (Dolomanov et al., 2009)'
_computing_publication_material 'Olex2 (Dolomanov et al., 2009)'
_computing_structure_refinement 'ShelXL (Sheldrick, 2015)'
_computing_structure_solution 'ShelXT (Sheldrick, 2015)'
_diffrn_ambient_environment N~2~
_diffrn_ambient_temperature 99.97(13)
_diffrn_detector 'CCD plate'
_diffrn_detector_type HyPix
_diffrn_measured_fraction_theta_full 0.999
_diffrn_measured_fraction_theta_max 0.998
_diffrn_measurement_details
;
List of Runs (angles in degrees, time in seconds):

  # Type    Start    End  Width  t~exp~   \w     \q     \k     \f   Frames
#--------------------------------------------------------------------------
  1  \w    -61.00  28.00   0.50    0.07    --  -46.62  29.00 172.00  178
  2  \w   -114.00 -25.00   0.50    0.40    -- -100.00  29.00 172.00  178
  3  \w   -109.00 -27.00   0.50    0.40    -- -100.00  99.00  -1.00  164
  4  \w     34.00 111.00   0.50    0.40    --  107.00-111.00 164.00  154
  5  \w   -119.00 -71.00   0.50    0.07    --  -46.62-125.00  90.00   96
  6  \w   -119.00 -71.00   0.50    0.07    --  -46.62-125.00 120.00   96
  7  \w     32.00 120.00   0.50    0.07    --   46.62  38.00 -90.00  176
  8  \w    -25.00  63.00   0.50    0.07    --   46.62 -57.00 -30.00  176
  9  \w     92.00 178.00   0.50    0.40    --  107.00  30.00 -60.00  172
 10  \w     88.00 178.00   0.50    0.40    --  107.00  99.00  -1.00  180
 11  \w     34.00 109.00   0.50    0.40    --  107.00 -94.00-180.00  150
 12  \w     32.00 123.00   0.50    0.40    --  107.00 -30.00 150.00  182
 13  \w     34.00 131.00   0.50    0.40    --  107.00 -77.00  60.00  194
 14  \w     34.00 117.00   0.50    0.40    --  107.00-125.00-150.00  166
 15  \w     34.00 117.00   0.50    0.40    --  107.00-125.00 -30.00  166
 16  \w     92.00 178.00   0.50    0.40    --  107.00  30.00   0.00  172
 17  \w     35.00 122.00   0.50    0.40    --  107.00 -45.00 150.00  174
;
_diffrn_measurement_device 'four-circle diffractometer'
_diffrn_measurement_device_type 'XtaLAB Synergy R, DW system, HyPix'
_diffrn_measurement_method '\w scans'
_diffrn_orient_matrix_type 'CrysAlisPro convention (1999,Acta A55,543-557)'
_diffrn_orient_matrix_UB_11 -0.0019858000
_diffrn_orient_matrix_UB_12 0.0418666000
_diffrn_orient_matrix_UB_13 -0.0578896000
_diffrn_orient_matrix_UB_21 0.0641626000
_diffrn_orient_matrix_UB_22 -0.0588013000
_diffrn_orient_matrix_UB_23 -0.0355859000
_diffrn_orient_matrix_UB_31 -0.1577914000
_diffrn_orient_matrix_UB_32 -0.0244457000
_diffrn_orient_matrix_UB_33 -0.0137185000
_diffrn_radiation_monochromator mirror
_diffrn_radiation_probe x-ray
_diffrn_radiation_type CuK\a
_diffrn_radiation_wavelength 1.54184
_diffrn_reflns_av_R_equivalents 0.1535
_diffrn_reflns_av_unetI/netI 0.0587
_diffrn_reflns_Laue_measured_fraction_full 0.999
_diffrn_reflns_Laue_measured_fraction_max 0.998
_diffrn_reflns_limit_h_max 9
_diffrn_reflns_limit_h_min -11
_diffrn_reflns_limit_k_max 22
_diffrn_reflns_limit_k_min -24
_diffrn_reflns_limit_l_max 27
_diffrn_reflns_limit_l_min -26
_diffrn_reflns_number 32061
_diffrn_reflns_point_group_measured_fraction_full 0.999
_diffrn_reflns_point_group_measured_fraction_max 0.997
_diffrn_reflns_theta_full 67.684
_diffrn_reflns_theta_max 72.093
_diffrn_reflns_theta_min 2.955
_diffrn_source 'Rotating-anode X-ray tube'
_diffrn_source_type 'Rigaku (Cu) X-ray Source'
_exptl_absorpt_coefficient_mu 0.724
_exptl_absorpt_correction_T_max 1.00000
_exptl_absorpt_correction_T_min 0.74026
_exptl_absorpt_correction_type multi-scan
_exptl_absorpt_process_details
;
CrysAlisPro 1.171.39.46 (Rigaku Oxford Diffraction, 2018)
Empirical absorption correction using spherical harmonics,
 implemented in SCALE3 ABSPACK scaling algorithm.
;
_exptl_crystal_colour colourless
_exptl_crystal_colour_primary colourless
_exptl_crystal_density_diffrn 1.316
_exptl_crystal_description block
_exptl_crystal_F_000 1704
_exptl_crystal_size_max 0.3
_exptl_crystal_size_mid 0.2
_exptl_crystal_size_min 0.1
_refine_diff_density_max 0.404
_refine_diff_density_min -0.486
_refine_diff_density_rms 0.082
_refine_ls_abs_structure_details
;
 Flack x determined using 2550 quotients [(I+)-(I-)]/[(I+)+(I-)]
 (Parsons, Flack and Wagner, Acta Cryst. B69 (2013) 249-259).
;
_refine_ls_abs_structure_Flack 0.14(15)
_refine_ls_extinction_method none
_refine_ls_goodness_of_fit_ref 1.139
_refine_ls_hydrogen_treatment constr
_refine_ls_matrix_type full
_refine_ls_number_parameters 550
_refine_ls_number_reflns 7974
_refine_ls_number_restraints 0
_refine_ls_restrained_S_all 1.139
_refine_ls_R_factor_all 0.0881
_refine_ls_R_factor_gt 0.0734
_refine_ls_shift/su_max 0.000
_refine_ls_shift/su_mean 0.000
_refine_ls_structure_factor_coef Fsqd
_refine_ls_weighting_details 'w=1/[\s^2^(Fo^2^)+(0.0790P)^2^+6.6155P] where P=(Fo^2^+2Fc^2^)/3'
_refine_ls_weighting_scheme calc
_refine_ls_wR_factor_gt 0.1726
_refine_ls_wR_factor_ref 0.2089
_reflns_Friedel_coverage 0.782
_reflns_Friedel_fraction_full 0.998
_reflns_Friedel_fraction_max 0.995
_reflns_number_gt 7119
_reflns_number_total 7974
_reflns_threshold_expression 'I > 2\s(I)'
_cod_data_source_file d4ra04703f2.cif
_cod_data_source_block zhangyu_181113
_cod_database_code 7249215
_shelx_shelxl_version_number 2016/6
_shelx_space_group_comment
;
The symmetry employed for this shelxl refinement is uniquely defined
by the following loop, which should always be used as a source of
symmetry information in preference to the above space-group names.
They are only intended as comments.
;
_shelx_estimated_absorpt_t_max 0.931
_shelx_estimated_absorpt_t_min 0.812
_reflns_odcompleteness_completeness 99.78
_reflns_odcompleteness_iscentric 1
_reflns_odcompleteness_theta 71.98
_olex2_refinement_description
;
1. Fixed Uiso
 At 1.2 times of:
  All C(H) groups, All C(H,H) groups
 At 1.5 times of:
  All C(H,H,H) groups, All O(H) groups
2.a Secondary CH2 refined with riding coordinates:
 C00S(H00A,H00B), C014(H01E,H01F), C01B(H01R,H01S)
2.b Aromatic/amide H refined with riding coordinates:
 C00E(H00E), C00H(H00H), C00I(H00I), C00N(H00N), C00P(H00P), C00T(H00T),
 C00U(H00U), C00W(H00W), C011(H011), C012(H012), C016(H016), C017(H017),
 C019(H019), C01A(H01A), C01C(H01G), C01E(H01H), C01G(H01M), C01H(H01N),
 C01I(H01T), C01J(H01J), C01L(H01X)
2.c Idealised Me refined as rotating group:
 C00Z(H00C,H00D,H00F), C01F(H01I,H01K,H01L), C01K(H01U,H01V,H01W), C01M(H01Y,H,
 HA), C01N(H01B,H01C,H01D), C01O(H01O,H01P,H01Q)
2.d Idealised tetrahedral OH refined as rotating group:
 O004(H004), O005(H005), O006(H006)
;
_olex2_submission_special_instructions 'No special instructions were received'
_oxdiff_exptl_absorpt_empirical_details
;
Empirical correction (ABSPACK) includes:
- Absorption correction using spherical harmonics
- Frame scaling
;
_oxdiff_exptl_absorpt_empirical_full_max 3.982
_oxdiff_exptl_absorpt_empirical_full_min 0.324

loop_
_space_group_symop_operation_xyz
'x, y, z'
'-x+1/2, -y, z+1/2'
'-x, y+1/2, -z+1/2'
'x+1/2, -y+1/2, -z'

loop_
_atom_site_label
_atom_site_type_symbol
_atom_site_fract_x
_atom_site_fract_y
_atom_site_fract_z
_atom_site_U_iso_or_equiv
_atom_site_adp_type
_atom_site_occupancy
_atom_site_site_symmetry_order
_atom_site_calc_flag
_atom_site_refinement_flags_posn
_atom_site_refinement_flags_adp
_atom_site_refinement_flags_occupancy
_atom_site_disorder_assembly
_atom_site_disorder_group
O001 O 0.8187(5) 0.76116(18) 0.31296(16) 0.0284(8) Uani 1 1 d . . . . .
O002 O 0.5433(5) 0.48931(19) 0.39086(17) 0.0289(8) Uani 1 1 d . . . . .
O003 O 0.7657(5) 0.5143(2) 0.18591(18) 0.0333(9) Uani 1 1 d . . . . .
O004 O 0.3261(5) 0.7970(2) 0.38885(18) 0.0372(10) Uani 1 1 d . . . . .
H004 H 0.240827 0.788002 0.379353 0.056 Uiso 1 1 calc GR . . . .
O005 O 0.0480(5) 0.4074(2) 0.41303(19) 0.0356(10) Uani 1 1 d . . . . .
H005 H -0.030140 0.409893 0.394442 0.053 Uiso 1 1 calc GR . . . .
O006 O 1.2644(5) 0.59407(19) 0.16499(19) 0.0345(9) Uani 1 1 d . . . . .
H006 H 1.347873 0.578661 0.161637 0.052 Uiso 1 1 calc GR . . . .
O007 O 1.0419(5) 0.7706(2) 0.34786(18) 0.0364(10) Uani 1 1 d . . . . .
O008 O 0.7632(5) 0.4450(2) 0.3932(2) 0.0396(10) Uani 1 1 d . . . . .
O009 O 0.5501(6) 0.5446(2) 0.1504(2) 0.0420(11) Uani 1 1 d . . . . .
C00A C 0.6644(7) 0.7485(3) 0.3152(2) 0.0261(11) Uani 1 1 d . . . . .
C00B C 0.9112(8) 0.7598(3) 0.3603(2) 0.0308(13) Uani 1 1 d . . . . .
C00C C 0.5757(6) 0.7815(3) 0.3553(2) 0.0248(11) Uani 1 1 d . . . . .
C00D C 0.4207(6) 0.7680(3) 0.3497(2) 0.0255(11) Uani 1 1 d . . . . .
C00E C 0.6157(7) 0.7058(3) 0.2708(2) 0.0283(12) Uani 1 1 d . . . . .
H00E H 0.682097 0.685241 0.244943 0.034 Uiso 1 1 calc R . . . .
C00F C 0.7611(7) 0.8113(3) 0.4363(2) 0.0269(12) Uani 1 1 d . . . . .
C00G C 0.9589(8) 0.6277(3) 0.1660(2) 0.0318(13) Uani 1 1 d . . . . .
C00H C 1.0264(8) 0.6798(3) 0.1971(2) 0.0316(13) Uani 1 1 d . . . . .
H00H H 1.104932 0.671113 0.222917 0.038 Uiso 1 1 calc R . . . .
C00I C 0.4652(8) 0.6947(3) 0.2661(2) 0.0327(13) Uani 1 1 d . . . . .
H00I H 0.428523 0.666230 0.236823 0.039 Uiso 1 1 calc R . . . .
C00J C 0.6338(8) 0.8265(3) 0.4025(2) 0.0301(13) Uani 1 1 d . . . . .
C00K C 0.3927(7) 0.4911(3) 0.3794(2) 0.0271(11) Uani 1 1 d . . . . .
C00L C 0.1455(7) 0.4533(3) 0.3911(2) 0.0280(11) Uani 1 1 d . . . . .
C00M C 1.1660(7) 0.5440(3) 0.1764(2) 0.0300(12) Uani 1 1 d . . . . .
C00N C 0.2770(8) 0.3763(3) 0.4965(3) 0.0341(14) Uani 1 1 d . . . . .
H00N H 0.197582 0.402791 0.507832 0.041 Uiso 1 1 calc R . . . .
C00O C 0.2957(6) 0.4453(3) 0.4041(2) 0.0244(11) Uani 1 1 d . . . . .
C00P C 0.5588(8) 0.8862(3) 0.4137(3) 0.0334(13) Uani 1 1 d . . . . .
H00P H 0.474452 0.896531 0.391634 0.040 Uiso 1 1 calc R . . . .
C00Q C 0.4706(7) 0.3506(3) 0.4256(2) 0.0293(13) Uani 1 1 d . . . . .
C00R C 0.6317(7) 0.4357(3) 0.3843(2) 0.0314(13) Uani 1 1 d . . . . .
C00S C 0.7627(8) 0.6834(3) 0.4302(2) 0.0321(13) Uani 1 1 d . . . . .
H00A H 0.752063 0.672791 0.472559 0.039 Uiso 1 1 calc R . . . .
H00B H 0.664520 0.690631 0.413846 0.039 Uiso 1 1 calc R . . . .
C00T C 0.3709(8) 0.7258(3) 0.3050(2) 0.0336(13) Uani 1 1 d . . . . .
H00T H 0.269772 0.718411 0.301362 0.040 Uiso 1 1 calc R . . . .
C00U C 0.0965(8) 0.5059(3) 0.3556(3) 0.0343(14) Uani 1 1 d . . . . .
H00U H -0.003721 0.510165 0.346902 0.041 Uiso 1 1 calc R . . . .
C00V C 1.0137(7) 0.5594(3) 0.1763(2) 0.0270(12) Uani 1 1 d . . . . .
C00W C 1.1187(8) 0.4297(3) 0.1966(3) 0.0368(14) Uani 1 1 d . . . . .
H00W H 1.153513 0.387269 0.204198 0.044 Uiso 1 1 calc R . . . .
C00X C 0.3498(7) 0.3893(3) 0.4422(2) 0.0279(12) Uani 1 1 d . . . . .
C00Y C 0.8555(8) 0.7488(3) 0.4237(2) 0.0309(13) Uani 1 1 d . . . . .
C00Z C 0.9896(8) 0.7437(3) 0.4651(2) 0.0358(14) Uani 1 1 d . . . . .
H00C H 1.047471 0.705788 0.454146 0.054 Uiso 1 1 calc GR . . . .
H00D H 0.957067 0.739351 0.506018 0.054 Uiso 1 1 calc GR . . . .
H00F H 1.048783 0.782941 0.461174 0.054 Uiso 1 1 calc GR . . . .
C010 C 0.8404(8) 0.6411(3) 0.1266(2) 0.0318(13) Uani 1 1 d . . . . .
C011 C 1.2154(8) 0.4802(3) 0.1868(3) 0.0390(15) Uani 1 1 d . . . . .
H011 H 1.316452 0.471741 0.187176 0.047 Uiso 1 1 calc R . . . .
C012 C 0.7934(8) 0.7063(3) 0.1197(3) 0.0365(14) Uani 1 1 d . . . . .
H012 H 0.714775 0.715727 0.094090 0.044 Uiso 1 1 calc R . . . .
C013 C 0.6856(8) 0.5461(3) 0.1437(3) 0.0338(13) Uani 1 1 d . . . . .
C014 C 0.4774(8) 0.3672(3) 0.3099(2) 0.0346(14) Uani 1 1 d . . . . .
H01E H 0.460800 0.321803 0.297608 0.042 Uiso 1 1 calc R . . . .
H01F H 0.381400 0.387300 0.316766 0.042 Uiso 1 1 calc R . . . .
C015 C 0.7625(8) 0.5847(3) 0.0931(3) 0.0346(14) Uani 1 1 d . . . . .
C016 C 0.6093(9) 0.9297(3) 0.4571(3) 0.0402(16) Uani 1 1 d . . . . .
H016 H 0.559714 0.969322 0.463578 0.048 Uiso 1 1 calc R . . . .
C017 C 0.9769(9) 0.7444(3) 0.1897(3) 0.0391(16) Uani 1 1 d . . . . .
H017 H 1.021006 0.778650 0.211122 0.047 Uiso 1 1 calc R . . . .
C018 C 0.9204(7) 0.5059(3) 0.1845(2) 0.0300(12) Uani 1 1 d . . . . .
C019 C 0.1949(8) 0.5512(3) 0.3334(3) 0.0332(13) Uani 1 1 d . . . . .
H019 H 0.161186 0.586761 0.310668 0.040 Uiso 1 1 calc R . . . .
C01A C 0.8076(8) 0.8561(3) 0.4800(3) 0.0373(15) Uani 1 1 d . . . . .
H01A H 0.891477 0.846379 0.502551 0.045 Uiso 1 1 calc R . . . .
C01B C 0.8680(8) 0.5422(3) 0.0541(3) 0.0331(13) Uani 1 1 d . . . . .
H01R H 0.887321 0.565989 0.016963 0.040 Uiso 1 1 calc R . . . .
H01S H 0.961336 0.537958 0.075202 0.040 Uiso 1 1 calc R . . . .
C01C C 0.4350(8) 0.2849(3) 0.5156(3) 0.0359(15) Uani 1 1 d . . . . .
H01G H 0.461630 0.248729 0.539038 0.043 Uiso 1 1 calc R . . . .
C01D C 0.5646(8) 0.3672(3) 0.3700(3) 0.0332(13) Uani 1 1 d . . . . .
C01E C 0.3207(8) 0.3250(3) 0.5336(3) 0.0354(14) Uani 1 1 d . . . . .
H01H H 0.273374 0.317693 0.570124 0.043 Uiso 1 1 calc R . . . .
C01F C 0.6957(8) 0.3201(3) 0.3620(3) 0.0394(15) Uani 1 1 d . . . . .
H01I H 0.755576 0.320675 0.397620 0.059 Uiso 1 1 calc GR . . . .
H01K H 0.753966 0.334061 0.328145 0.059 Uiso 1 1 calc GR . . . .
H01L H 0.659828 0.276057 0.355066 0.059 Uiso 1 1 calc GR . . . .
C01G C 0.3463(8) 0.5442(3) 0.3450(3) 0.0333(13) Uani 1 1 d . . . . .
H01M H 0.414155 0.574501 0.329895 0.040 Uiso 1 1 calc R . . . .
C01H C 0.5103(8) 0.2980(3) 0.4633(3) 0.0344(14) Uani 1 1 d . . . . .
H01N H 0.589775 0.271223 0.452603 0.041 Uiso 1 1 calc R . . . .
C01I C 0.9680(8) 0.4422(3) 0.1950(3) 0.0348(13) Uani 1 1 d . . . . .
H01T H 0.900250 0.408154 0.200837 0.042 Uiso 1 1 calc R . . . .
C01J C 0.7327(9) 0.9146(3) 0.4907(3) 0.0410(16) Uani 1 1 d . . . . .
H01J H 0.765403 0.943543 0.520372 0.049 Uiso 1 1 calc R . . . .
C01K C 0.6394(9) 0.6105(3) 0.0509(3) 0.0422(16) Uani 1 1 d . . . . .
H01U H 0.566815 0.634002 0.073996 0.063 Uiso 1 1 calc GR . . . .
H01V H 0.593197 0.573764 0.030895 0.063 Uiso 1 1 calc GR . . . .
H01W H 0.681781 0.639606 0.021441 0.063 Uiso 1 1 calc GR . . . .
C01L C 0.8629(8) 0.7577(3) 0.1507(3) 0.0367(14) Uani 1 1 d . . . . .
H01X H 0.831812 0.801106 0.144899 0.044 Uiso 1 1 calc R . . . .
C01M C 0.8131(9) 0.4730(3) 0.0380(3) 0.0444(17) Uani 1 1 d . . . . .
H01Y H 0.880822 0.452768 0.010301 0.067 Uiso 1 1 calc GR . . . .
H H 0.717092 0.476047 0.019802 0.067 Uiso 1 1 calc GR . . . .
HA H 0.806972 0.446668 0.073878 0.067 Uiso 1 1 calc GR . . . .
C01N C 0.8348(9) 0.6248(3) 0.3977(3) 0.0425(16) Uani 1 1 d . . . . .
H01B H 0.835710 0.633065 0.355128 0.064 Uiso 1 1 calc GR . . . .
H01C H 0.779508 0.585260 0.405741 0.064 Uiso 1 1 calc GR . . . .
H01D H 0.934487 0.619395 0.411750 0.064 Uiso 1 1 calc GR . . . .
C01O C 0.5523(10) 0.4033(4) 0.2593(3) 0.0496(19) Uani 1 1 d . . . . .
H01O H 0.501916 0.394020 0.222269 0.074 Uiso 1 1 calc GR . . . .
H01P H 0.653239 0.388885 0.256384 0.074 Uiso 1 1 calc GR . . . .
H01Q H 0.549760 0.449990 0.267040 0.074 Uiso 1 1 calc GR . . . .

loop_
_atom_site_aniso_label
_atom_site_aniso_U_11
_atom_site_aniso_U_22
_atom_site_aniso_U_33
_atom_site_aniso_U_23
_atom_site_aniso_U_13
_atom_site_aniso_U_12
O001 0.033(2) 0.0281(19) 0.0239(17) -0.0021(15) 0.0014(16) -0.0041(17)
O002 0.029(2) 0.0253(18) 0.0328(19) 0.0002(15) -0.0011(17) -0.0024(17)
O003 0.033(2) 0.0305(19) 0.036(2) 0.0062(17) 0.0043(18) -0.0027(18)
O004 0.039(3) 0.041(2) 0.032(2) -0.0071(18) -0.0007(19) 0.004(2)
O005 0.037(3) 0.029(2) 0.041(2) 0.0009(18) 0.0013(19) -0.012(2)
O006 0.034(2) 0.0299(19) 0.040(2) -0.0022(17) 0.0001(19) -0.0016(18)
O007 0.038(3) 0.041(2) 0.030(2) 0.0003(17) 0.0027(19) 0.000(2)
O008 0.037(3) 0.038(2) 0.044(2) 0.0021(19) -0.001(2) -0.009(2)
O009 0.040(3) 0.038(2) 0.047(3) 0.003(2) 0.007(2) -0.002(2)
C00A 0.029(3) 0.026(2) 0.024(2) 0.005(2) 0.001(2) -0.001(2)
C00B 0.046(4) 0.021(2) 0.026(3) -0.001(2) 0.002(2) 0.001(2)
C00C 0.026(3) 0.024(2) 0.024(2) 0.002(2) -0.003(2) 0.003(2)
C00D 0.023(3) 0.029(3) 0.025(2) 0.003(2) 0.002(2) 0.005(2)
C00E 0.034(3) 0.025(3) 0.026(2) 0.000(2) 0.004(2) 0.002(2)
C00F 0.033(3) 0.026(3) 0.022(2) 0.0007(19) 0.002(2) -0.003(2)
C00G 0.046(4) 0.027(3) 0.022(2) 0.002(2) 0.007(2) -0.004(3)
C00H 0.041(4) 0.029(3) 0.025(3) -0.002(2) 0.006(2) 0.000(3)
C00I 0.048(4) 0.024(3) 0.026(3) -0.001(2) -0.007(3) -0.011(3)
C00J 0.050(4) 0.021(2) 0.019(2) 0.002(2) 0.008(2) -0.002(3)
C00K 0.029(3) 0.026(2) 0.027(3) -0.004(2) 0.003(2) -0.005(2)
C00L 0.026(3) 0.030(3) 0.029(3) -0.008(2) 0.000(2) 0.001(2)
C00M 0.033(3) 0.031(3) 0.026(3) -0.006(2) -0.005(2) 0.005(2)
C00N 0.044(4) 0.031(3) 0.028(3) -0.003(2) -0.001(3) -0.004(3)
C00O 0.024(3) 0.028(3) 0.022(2) -0.003(2) 0.002(2) -0.001(2)
C00P 0.046(4) 0.027(3) 0.028(3) 0.000(2) 0.000(3) 0.003(3)
C00Q 0.042(4) 0.020(2) 0.026(3) -0.003(2) -0.005(3) -0.001(2)
C00R 0.039(4) 0.030(3) 0.025(3) 0.001(2) 0.004(2) -0.007(3)
C00S 0.041(4) 0.030(3) 0.025(3) 0.004(2) 0.000(2) 0.009(3)
C00T 0.040(4) 0.032(3) 0.028(3) 0.004(2) -0.006(3) -0.001(3)
C00U 0.044(4) 0.030(3) 0.029(3) -0.007(2) -0.003(3) 0.009(3)
C00V 0.031(3) 0.029(3) 0.022(2) -0.005(2) -0.001(2) 0.000(2)
C00W 0.042(4) 0.025(3) 0.043(3) -0.003(2) -0.003(3) 0.008(3)
C00X 0.038(4) 0.020(2) 0.026(2) -0.0028(19) -0.005(2) -0.002(2)
C00Y 0.043(4) 0.028(3) 0.023(2) 0.001(2) -0.004(2) 0.002(3)
C00Z 0.043(4) 0.036(3) 0.028(3) 0.002(2) -0.005(3) 0.009(3)
C010 0.045(4) 0.027(3) 0.024(2) 0.003(2) 0.005(2) 0.000(3)
C011 0.050(4) 0.033(3) 0.035(3) -0.005(2) -0.003(3) 0.012(3)
C012 0.049(4) 0.030(3) 0.030(3) 0.004(2) 0.006(3) 0.007(3)
C013 0.041(4) 0.027(3) 0.033(3) -0.005(2) 0.005(3) 0.002(3)
C014 0.047(4) 0.029(3) 0.028(3) -0.005(2) -0.002(3) 0.006(3)
C015 0.041(4) 0.033(3) 0.030(3) 0.001(2) -0.004(3) 0.002(3)
C016 0.056(5) 0.028(3) 0.036(3) -0.005(2) 0.005(3) 0.006(3)
C017 0.067(5) 0.021(3) 0.029(3) 0.000(2) 0.014(3) -0.009(3)
C018 0.031(3) 0.032(3) 0.027(3) 0.001(2) 0.005(2) 0.001(2)
C019 0.043(4) 0.025(3) 0.031(3) 0.004(2) -0.003(3) 0.006(3)
C01A 0.046(4) 0.038(3) 0.029(3) -0.003(2) -0.006(3) 0.001(3)
C01B 0.037(4) 0.036(3) 0.026(3) -0.001(2) 0.003(2) -0.006(3)
C01C 0.048(4) 0.026(3) 0.033(3) 0.006(2) -0.014(3) -0.008(3)
C01D 0.044(4) 0.027(3) 0.028(3) -0.003(2) 0.004(3) 0.002(3)
C01E 0.048(4) 0.032(3) 0.027(3) 0.002(2) -0.004(3) -0.014(3)
C01F 0.043(4) 0.037(3) 0.038(3) 0.001(3) 0.004(3) 0.005(3)
C01G 0.043(4) 0.028(3) 0.029(3) 0.001(2) 0.003(3) 0.001(3)
C01H 0.044(4) 0.025(3) 0.034(3) -0.001(2) -0.011(3) -0.001(3)
C01I 0.039(4) 0.030(3) 0.036(3) 0.003(2) 0.000(3) -0.005(3)
C01J 0.055(5) 0.033(3) 0.035(3) -0.012(2) -0.004(3) -0.005(3)
C01K 0.054(5) 0.036(3) 0.037(3) 0.002(3) -0.006(3) 0.004(3)
C01L 0.053(4) 0.026(3) 0.032(3) 0.005(2) 0.014(3) 0.008(3)
C01M 0.056(5) 0.039(3) 0.038(3) -0.009(3) 0.003(3) -0.006(3)
C01N 0.061(5) 0.029(3) 0.037(3) 0.003(2) 0.004(3) 0.001(3)
C01O 0.072(6) 0.046(4) 0.030(3) 0.004(3) -0.001(3) 0.002(4)

loop_
_atom_type_symbol
_atom_type_description
_atom_type_scat_dispersion_real
_atom_type_scat_dispersion_imag
_atom_type_scat_source
C C 0.0181 0.0091 'International Tables Vol C Tables 4.2.6.8 and 6.1.1.4'
H H 0.0000 0.0000 'International Tables Vol C Tables 4.2.6.8 and 6.1.1.4'
O O 0.0492 0.0322 'International Tables Vol C Tables 4.2.6.8 and 6.1.1.4'

loop_
_geom_angle_atom_site_label_1
_geom_angle_atom_site_label_2
_geom_angle_atom_site_label_3
_geom_angle
_geom_angle_site_symmetry_1
_geom_angle_site_symmetry_3
_geom_angle_publ_flag
C00B O001 C00A 125.5(4) . . ?
C00R O002 C00K 125.4(5) . . ?
C013 O003 C018 125.1(5) . . ?
C00D O004 H004 109.5 . . ?
C00L O005 H005 109.5 . . ?
C00M O006 H006 109.5 . . ?
C00C C00A O001 120.7(5) . . ?
C00C C00A C00E 125.5(6) . . ?
C00E C00A O001 113.6(5) . . ?
O001 C00B C00Y 121.6(6) . . ?
O007 C00B O001 114.7(5) . . ?
O007 C00B C00Y 123.6(5) . . ?
C00A C00C C00D 115.1(5) . . ?
C00A C00C C00J 123.3(6) . . ?
C00D C00C C00J 121.6(5) . . ?
O004 C00D C00C 118.7(5) . . ?
O004 C00D C00T 121.5(6) . . ?
C00T C00D C00C 119.9(5) . . ?
C00A C00E H00E 121.0 . . ?
C00I C00E C00A 118.0(5) . . ?
C00I C00E H00E 121.0 . . ?
C00J C00F C00Y 122.1(5) . . ?
C01A C00F C00J 118.5(5) . . ?
C01A C00F C00Y 119.3(6) . . ?
C00H C00G C00V 118.5(6) . . ?
C00H C00G C010 119.6(5) . . ?
C010 C00G C00V 121.8(5) . . ?
C00G C00H H00H 119.7 . . ?
C017 C00H C00G 120.5(6) . . ?
C017 C00H H00H 119.7 . . ?
C00E C00I H00I 120.3 . . ?
C00T C00I C00E 119.4(5) . . ?
C00T C00I H00I 120.3 . . ?
C00F C00J C00C 122.2(5) . . ?
C00P C00J C00C 118.7(6) . . ?
C00P C00J C00F 119.2(5) . . ?
O002 C00K C00O 122.0(5) . . ?
C01G C00K O002 114.8(5) . . ?
C01G C00K C00O 123.0(6) . . ?
O005 C00L C00O 118.3(5) . . ?
O005 C00L C00U 120.8(6) . . ?
C00O C00L C00U 120.9(6) . . ?
O006 C00M C00V 118.0(5) . . ?
O006 C00M C011 120.7(6) . . ?
C011 C00M C00V 121.4(6) . . ?
C00X C00N H00N 119.4 . . ?
C01E C00N H00N 119.4 . . ?
C01E C00N C00X 121.3(6) . . ?
C00K C00O C00L 117.1(5) . . ?
C00K C00O C00X 121.5(5) . . ?
C00L C00O C00X 121.5(5) . . ?
C00J C00P H00P 119.7 . . ?
C016 C00P C00J 120.6(6) . . ?
C016 C00P H00P 119.7 . . ?
C00X C00Q C01D 121.7(5) . . ?
C00X C00Q C01H 117.9(6) . . ?
C01H C00Q C01D 120.3(6) . . ?
O002 C00R C01D 120.5(6) . . ?
O008 C00R O002 115.6(5) . . ?
O008 C00R C01D 123.8(6) . . ?
H00A C00S H00B 107.9 . . ?
C00Y C00S H00A 109.2 . . ?
C00Y C00S H00B 109.2 . . ?
C01N C00S H00A 109.2 . . ?
C01N C00S H00B 109.2 . . ?
C01N C00S C00Y 112.2(5) . . ?
C00D C00T H00T 118.9 . . ?
C00I C00T C00D 122.3(6) . . ?
C00I C00T H00T 118.9 . . ?
C00L C00U H00U 119.8 . . ?
C019 C00U C00L 120.4(6) . . ?
C019 C00U H00U 119.8 . . ?
C00M C00V C00G 122.1(5) . . ?
C018 C00V C00G 123.0(6) . . ?
C018 C00V C00M 114.9(5) . . ?
C011 C00W H00W 120.3 . . ?
C011 C00W C01I 119.4(6) . . ?
C01I C00W H00W 120.3 . . ?
C00N C00X C00O 118.4(5) . . ?
C00Q C00X C00N 119.6(5) . . ?
C00Q C00X C00O 122.0(5) . . ?
C00B C00Y C00F 103.4(4) . . ?
C00B C00Y C00S 112.8(4) . . ?
C00B C00Y C00Z 107.9(5) . . ?
C00F C00Y C00S 112.0(5) . . ?
C00Z C00Y C00F 112.5(5) . . ?
C00Z C00Y C00S 108.3(5) . . ?
C00Y C00Z H00C 109.5 . . ?
C00Y C00Z H00D 109.5 . . ?
C00Y C00Z H00F 109.5 . . ?
H00C C00Z H00D 109.5 . . ?
H00C C00Z H00F 109.5 . . ?
H00D C00Z H00F 109.5 . . ?
C00G C010 C015 120.6(5) . . ?
C012 C010 C00G 118.7(6) . . ?
C012 C010 C015 120.7(6) . . ?
C00M C011 H011 119.4 . . ?
C00W C011 C00M 121.2(7) . . ?
C00W C011 H011 119.4 . . ?
C010 C012 H012 119.6 . . ?
C010 C012 C01L 120.8(6) . . ?
C01L C012 H012 119.6 . . ?
O003 C013 C015 120.6(6) . . ?
O009 C013 O003 115.9(5) . . ?
O009 C013 C015 123.4(6) . . ?
H01E C014 H01F 107.6 . . ?
C01D C014 H01E 108.6 . . ?
C01D C014 H01F 108.6 . . ?
C01O C014 H01E 108.6 . . ?
C01O C014 H01F 108.6 . . ?
C01O C014 C01D 114.6(6) . . ?
C010 C015 C013 103.4(5) . . ?
C010 C015 C01B 113.6(6) . . ?
C010 C015 C01K 112.0(5) . . ?
C013 C015 C01B 114.1(5) . . ?
C013 C015 C01K 106.9(6) . . ?
C01K C015 C01B 106.8(5) . . ?
C00P C016 H016 119.8 . . ?
C01J C016 C00P 120.4(6) . . ?
C01J C016 H016 119.8 . . ?
C00H C017 H017 120.0 . . ?
C01L C017 C00H 120.0(6) . . ?
C01L C017 H017 120.0 . . ?
C00V C018 O003 120.9(5) . . ?
C01I C018 O003 114.7(5) . . ?
C01I C018 C00V 124.3(6) . . ?
C00U C019 H019 120.0 . . ?
C00U C019 C01G 120.1(6) . . ?
C01G C019 H019 120.0 . . ?
C00F C01A H01A 119.1 . . ?
C01J C01A C00F 121.9(6) . . ?
C01J C01A H01A 119.1 . . ?
C015 C01B H01R 108.3 . . ?
C015 C01B H01S 108.3 . . ?
H01R C01B H01S 107.4 . . ?
C01M C01B C015 116.0(6) . . ?
C01M C01B H01R 108.3 . . ?
C01M C01B H01S 108.3 . . ?
C01E C01C H01G 119.8 . . ?
C01E C01C C01H 120.4(6) . . ?
C01H C01C H01G 119.8 . . ?
C00Q C01D C00R 104.3(4) . . ?
C00Q C01D C014 114.3(5) . . ?
C00R C01D C014 112.1(5) . . ?
C01F C01D C00Q 112.7(5) . . ?
C01F C01D C00R 106.1(6) . . ?
C01F C01D C014 107.1(5) . . ?
C00N C01E H01H 120.5 . . ?
C01C C01E C00N 119.0(6) . . ?
C01C C01E H01H 120.5 . . ?
C01D C01F H01I 109.5 . . ?
C01D C01F H01K 109.5 . . ?
C01D C01F H01L 109.5 . . ?
H01I C01F H01K 109.5 . . ?
H01I C01F H01L 109.5 . . ?
H01K C01F H01L 109.5 . . ?
C00K C01G C019 118.5(6) . . ?
C00K C01G H01M 120.8 . . ?
C019 C01G H01M 120.8 . . ?
C00Q C01H H01N 119.2 . . ?
C01C C01H C00Q 121.7(6) . . ?
C01C C01H H01N 119.2 . . ?
C00W C01I H01T 120.6 . . ?
C018 C01I C00W 118.7(6) . . ?
C018 C01I H01T 120.6 . . ?
C016 C01J C01A 119.5(6) . . ?
C016 C01J H01J 120.3 . . ?
C01A C01J H01J 120.3 . . ?
C015 C01K H01U 109.5 . . ?
C015 C01K H01V 109.5 . . ?
C015 C01K H01W 109.5 . . ?
H01U C01K H01V 109.5 . . ?
H01U C01K H01W 109.5 . . ?
H01V C01K H01W 109.5 . . ?
C012 C01L H01X 119.9 . . ?
C017 C01L C012 120.2(5) . . ?
C017 C01L H01X 119.9 . . ?
C01B C01M H01Y 109.5 . . ?
C01B C01M H 109.5 . . ?
C01B C01M HA 109.5 . . ?
H01Y C01M H 109.5 . . ?
H01Y C01M HA 109.5 . . ?
H C01M HA 109.5 . . ?
C00S C01N H01B 109.5 . . ?
C00S C01N H01C 109.5 . . ?
C00S C01N H01D 109.5 . . ?
H01B C01N H01C 109.5 . . ?
H01B C01N H01D 109.5 . . ?
H01C C01N H01D 109.5 . . ?
C014 C01O H01O 109.5 . . ?
C014 C01O H01P 109.5 . . ?
C014 C01O H01Q 109.5 . . ?
H01O C01O H01P 109.5 . . ?
H01O C01O H01Q 109.5 . . ?
H01P C01O H01Q 109.5 . . ?

loop_
_geom_bond_atom_site_label_1
_geom_bond_atom_site_label_2
_geom_bond_distance
_geom_bond_site_symmetry_2
_geom_bond_publ_flag
O001 C00A 1.419(7) . ?
O001 C00B 1.344(7) . ?
O002 C00K 1.386(7) . ?
O002 C00R 1.355(7) . ?
O003 C013 1.349(8) . ?
O003 C018 1.409(7) . ?
O004 H004 0.8200 . ?
O004 C00D 1.353(7) . ?
O005 H005 0.8200 . ?
O005 C00L 1.370(7) . ?
O006 H006 0.8200 . ?
O006 C00M 1.371(7) . ?
O007 C00B 1.232(8) . ?
O008 C00R 1.220(8) . ?
O009 C013 1.235(8) . ?
C00A C00C 1.371(8) . ?
C00A C00E 1.383(8) . ?
C00B C00Y 1.514(8) . ?
C00C C00D 1.433(8) . ?
C00C C00J 1.485(8) . ?
C00D C00T 1.384(8) . ?
C00E H00E 0.9300 . ?
C00E C00I 1.383(9) . ?
C00F C00J 1.409(9) . ?
C00F C00Y 1.551(8) . ?
C00F C01A 1.392(8) . ?
C00G C00H 1.399(8) . ?
C00G C00V 1.485(8) . ?
C00G C010 1.410(9) . ?
C00H H00H 0.9300 . ?
C00H C017 1.391(8) . ?
C00I H00I 0.9300 . ?
C00I C00T 1.369(9) . ?
C00J C00P 1.407(8) . ?
C00K C00O 1.388(8) . ?
C00K C01G 1.383(8) . ?
C00L C00O 1.398(8) . ?
C00L C00U 1.398(8) . ?
C00M C00V 1.413(9) . ?
C00M C011 1.383(8) . ?
C00N H00N 0.9300 . ?
C00N C00X 1.398(8) . ?
C00N C01E 1.384(9) . ?
C00O C00X 1.497(8) . ?
C00P H00P 0.9300 . ?
C00P C016 1.383(9) . ?
C00Q C00X 1.393(9) . ?
C00Q C01D 1.537(8) . ?
C00Q C01H 1.401(8) . ?
C00R C01D 1.545(8) . ?
C00S H00A 0.9700 . ?
C00S H00B 0.9700 . ?
C00S C00Y 1.572(9) . ?
C00S C01N 1.535(8) . ?
C00T H00T 0.9300 . ?
C00U H00U 0.9300 . ?
C00U C019 1.369(9) . ?
C00V C018 1.383(8) . ?
C00W H00W 0.9300 . ?
C00W C011 1.361(10) . ?
C00W C01I 1.386(10) . ?
C00Y C00Z 1.525(8) . ?
C00Z H00C 0.9600 . ?
C00Z H00D 0.9600 . ?
C00Z H00F 0.9600 . ?
C010 C012 1.395(8) . ?
C010 C015 1.532(9) . ?
C011 H011 0.9300 . ?
C012 H012 0.9300 . ?
C012 C01L 1.396(9) . ?
C013 C015 1.533(9) . ?
C014 H01E 0.9700 . ?
C014 H01F 0.9700 . ?
C014 C01D 1.551(8) . ?
C014 C01O 1.500(9) . ?
C015 C01B 1.549(9) . ?
C015 C01K 1.547(9) . ?
C016 H016 0.9300 . ?
C016 C01J 1.376(10) . ?
C017 H017 0.9300 . ?
C017 C01L 1.373(10) . ?
C018 C01I 1.379(8) . ?
C019 H019 0.9300 . ?
C019 C01G 1.400(9) . ?
C01A H01A 0.9300 . ?
C01A C01J 1.385(9) . ?
C01B H01R 0.9700 . ?
C01B H01S 0.9700 . ?
C01B C01M 1.527(8) . ?
C01C H01G 0.9300 . ?
C01C C01E 1.372(10) . ?
C01C C01H 1.374(9) . ?
C01D C01F 1.530(9) . ?
C01E H01H 0.9300 . ?
C01F H01I 0.9600 . ?
C01F H01K 0.9600 . ?
C01F H01L 0.9600 . ?
C01G H01M 0.9300 . ?
C01H H01N 0.9300 . ?
C01I H01T 0.9300 . ?
C01J H01J 0.9300 . ?
C01K H01U 0.9600 . ?
C01K H01V 0.9600 . ?
C01K H01W 0.9600 . ?
C01L H01X 0.9300 . ?
C01M H01Y 0.9600 . ?
C01M H 0.9600 . ?
C01M HA 0.9600 . ?
C01N H01B 0.9600 . ?
C01N H01C 0.9600 . ?
C01N H01D 0.9600 . ?
C01O H01O 0.9600 . ?
C01O H01P 0.9600 . ?
C01O H01Q 0.9600 . ?

loop_
_geom_torsion_atom_site_label_1
_geom_torsion_atom_site_label_2
_geom_torsion_atom_site_label_3
_geom_torsion_atom_site_label_4
_geom_torsion
_geom_torsion_site_symmetry_1
_geom_torsion_site_symmetry_2
_geom_torsion_site_symmetry_3
_geom_torsion_site_symmetry_4
_geom_torsion_publ_flag
O001 C00A C00C C00D 175.2(4) . . . . ?
O001 C00A C00C C00J -6.5(8) . . . . ?
O001 C00A C00E C00I -174.8(5) . . . . ?
O001 C00B C00Y C00F -65.8(6) . . . . ?
O001 C00B C00Y C00S 55.3(7) . . . . ?
O001 C00B C00Y C00Z 174.8(5) . . . . ?
O002 C00K C00O C00L 177.7(5) . . . . ?
O002 C00K C00O C00X -3.1(8) . . . . ?
O002 C00K C01G C019 -177.3(5) . . . . ?
O002 C00R C01D C00Q -64.1(6) . . . . ?
O002 C00R C01D C014 60.0(7) . . . . ?
O002 C00R C01D C01F 176.6(5) . . . . ?
O003 C013 C015 C010 -65.5(7) . . . . ?
O003 C013 C015 C01B 58.4(7) . . . . ?
O003 C013 C015 C01K 176.2(5) . . . . ?
O003 C018 C01I C00W -177.8(5) . . . . ?
O004 C00D C00T C00I -178.1(5) . . . . ?
O005 C00L C00O C00K 177.5(5) . . . . ?
O005 C00L C00O C00X -1.7(8) . . . . ?
O005 C00L C00U C019 -179.4(5) . . . . ?
O006 C00M C00V C00G -1.7(8) . . . . ?
O006 C00M C00V C018 176.2(5) . . . . ?
O006 C00M C011 C00W -178.1(5) . . . . ?
O007 C00B C00Y C00F 111.5(6) . . . . ?
O007 C00B C00Y C00S -127.4(6) . . . . ?
O007 C00B C00Y C00Z -7.9(7) . . . . ?
O008 C00R C01D C00Q 112.2(6) . . . . ?
O008 C00R C01D C014 -123.6(6) . . . . ?
O008 C00R C01D C01F -7.1(8) . . . . ?
O009 C013 C015 C010 110.8(7) . . . . ?
O009 C013 C015 C01B -125.3(6) . . . . ?
O009 C013 C015 C01K -7.5(8) . . . . ?
C00A O001 C00B O007 178.1(5) . . . . ?
C00A O001 C00B C00Y -4.4(8) . . . . ?
C00A C00C C00D O004 177.9(5) . . . . ?
C00A C00C C00D C00T -1.7(7) . . . . ?
C00A C00C C00J C00F -41.3(8) . . . . ?
C00A C00C C00J C00P 138.6(6) . . . . ?
C00A C00E C00I C00T 0.0(8) . . . . ?
C00B O001 C00A C00C 52.1(7) . . . . ?
C00B O001 C00A C00E -133.3(5) . . . . ?
C00C C00A C00E C00I -0.4(8) . . . . ?
C00C C00D C00T C00I 1.5(8) . . . . ?
C00C C00J C00P C016 -179.7(6) . . . . ?
C00D C00C C00J C00F 136.8(6) . . . . ?
C00D C00C C00J C00P -43.3(7) . . . . ?
C00E C00A C00C C00D 1.2(8) . . . . ?
C00E C00A C00C C00J 179.5(5) . . . . ?
C00E C00I C00T C00D -0.6(8) . . . . ?
C00F C00J C00P C016 0.2(9) . . . . ?
C00F C01A C01J C016 -0.6(10) . . . . ?
C00G C00H C017 C01L -1.3(9) . . . . ?
C00G C00V C018 O003 -2.6(8) . . . . ?
C00G C00V C018 C01I -179.1(5) . . . . ?
C00G C010 C012 C01L 0.6(9) . . . . ?
C00G C010 C015 C013 67.1(7) . . . . ?
C00G C010 C015 C01B -57.1(7) . . . . ?
C00G C010 C015 C01K -178.2(6) . . . . ?
C00H C00G C00V C00M -46.4(8) . . . . ?
C00H C00G C00V C018 135.8(6) . . . . ?
C00H C00G C010 C012 0.0(9) . . . . ?
C00H C00G C010 C015 -178.6(5) . . . . ?
C00H C017 C01L C012 1.9(9) . . . . ?
C00J C00C C00D O004 -0.5(8) . . . . ?
C00J C00C C00D C00T 180.0(5) . . . . ?
C00J C00F C00Y C00B 62.6(7) . . . . ?
C00J C00F C00Y C00S -59.1(7) . . . . ?
C00J C00F C00Y C00Z 178.7(5) . . . . ?
C00J C00F C01A C01J -0.2(9) . . . . ?
C00J C00P C016 C01J -1.0(10) . . . . ?
C00K O002 C00R O008 175.8(5) . . . . ?
C00K O002 C00R C01D -7.6(8) . . . . ?
C00K C00O C00X C00N 133.3(6) . . . . ?
C00K C00O C00X C00Q -45.9(8) . . . . ?
C00L C00O C00X C00N -47.5(7) . . . . ?
C00L C00O C00X C00Q 133.2(6) . . . . ?
C00L C00U C019 C01G 1.7(9) . . . . ?
C00M C00V C018 O003 179.5(5) . . . . ?
C00M C00V C018 C01I 2.9(8) . . . . ?
C00O C00K C01G C019 -1.5(8) . . . . ?
C00O C00L C00U C019 -0.9(8) . . . . ?
C00P C016 C01J C01A 1.2(10) . . . . ?
C00R O002 C00K C00O 51.9(7) . . . . ?
C00R O002 C00K C01G -132.2(5) . . . . ?
C00U C00L C00O C00K -1.0(8) . . . . ?
C00U C00L C00O C00X 179.8(5) . . . . ?
C00U C019 C01G C00K -0.5(9) . . . . ?
C00V C00G C00H C017 -178.8(5) . . . . ?
C00V C00G C010 C012 179.1(6) . . . . ?
C00V C00G C010 C015 0.6(9) . . . . ?
C00V C00M C011 C00W 0.9(9) . . . . ?
C00V C018 C01I C00W -1.1(9) . . . . ?
C00X C00N C01E C01C -2.0(9) . . . . ?
C00X C00Q C01D C00R 62.6(7) . . . . ?
C00X C00Q C01D C014 -60.1(7) . . . . ?
C00X C00Q C01D C01F 177.2(5) . . . . ?
C00X C00Q C01H C01C -0.9(9) . . . . ?
C00Y C00F C00J C00C 4.1(8) . . . . ?
C00Y C00F C00J C00P -175.8(5) . . . . ?
C00Y C00F C01A C01J 176.1(6) . . . . ?
C010 C00G C00H C017 0.4(9) . . . . ?
C010 C00G C00V C00M 134.4(6) . . . . ?
C010 C00G C00V C018 -43.3(8) . . . . ?
C010 C012 C01L C017 -1.5(9) . . . . ?
C010 C015 C01B C01M 159.0(5) . . . . ?
C011 C00M C00V C00G 179.2(5) . . . . ?
C011 C00M C00V C018 -2.8(8) . . . . ?
C011 C00W C01I C018 -1.1(9) . . . . ?
C012 C010 C015 C013 -111.4(6) . . . . ?
C012 C010 C015 C01B 124.4(6) . . . . ?
C012 C010 C015 C01K 3.3(8) . . . . ?
C013 O003 C018 C00V 51.9(8) . . . . ?
C013 O003 C018 C01I -131.2(6) . . . . ?
C013 C015 C01B C01M 40.8(8) . . . . ?
C015 C010 C012 C01L 179.1(5) . . . . ?
C018 O003 C013 O009 175.2(5) . . . . ?
C018 O003 C013 C015 -8.2(8) . . . . ?
C01A C00F C00J C00C -179.7(5) . . . . ?
C01A C00F C00J C00P 0.4(8) . . . . ?
C01A C00F C00Y C00B -113.6(6) . . . . ?
C01A C00F C00Y C00S 124.8(6) . . . . ?
C01A C00F C00Y C00Z 2.5(8) . . . . ?
C01D C00Q C00X C00N -173.4(5) . . . . ?
C01D C00Q C00X C00O 5.8(8) . . . . ?
C01D C00Q C01H C01C 175.2(5) . . . . ?
C01E C00N C00X C00O 179.5(5) . . . . ?
C01E C00N C00X C00Q -1.2(9) . . . . ?
C01E C01C C01H C00Q -2.3(9) . . . . ?
C01G C00K C00O C00L 2.2(8) . . . . ?
C01G C00K C00O C00X -178.6(5) . . . . ?
C01H C00Q C00X C00N 2.6(8) . . . . ?
C01H C00Q C00X C00O -178.1(5) . . . . ?
C01H C00Q C01D C00R -113.4(6) . . . . ?
C01H C00Q C01D C014 123.9(6) . . . . ?
C01H C00Q C01D C01F 1.3(8) . . . . ?
C01H C01C C01E C00N 3.7(9) . . . . ?
C01I C00W C011 C00M 1.1(10) . . . . ?
C01K C015 C01B C01M -77.0(7) . . . . ?
C01N C00S C00Y C00B 44.1(7) . . . . ?
C01N C00S C00Y C00F 160.1(5) . . . . ?
C01N C00S C00Y C00Z -75.2(6) . . . . ?
C01O C014 C01D C00Q 161.6(5) . . . . ?
C01O C014 C01D C00R 43.2(7) . . . . ?
C01O C014 C01D C01F -72.8(7) . . . . ?
